data_9016274
loop_
_publ_author_name
'Soubeyroux, J.'
'Pontonnier, L.'
'Miraglia, S.'
'Isnard, O.'
'Fruchart, D.'
'Akiba, E.'
'Hayakawa, H.'
'Fujitani, S.'
'Yonezu, I.'

_publ_section_title
;
 Crystal structure and microstructure analysis of alloys Zr(Mn1-xMx)2Hy
 with M=V,Fe,Co,Ni,Al and their hydrides
 _cod_database_code 1008652
;
_journal_name_full 'Zeitschrift fur Physikalische Chemie'
_journal_page_first 187
_journal_page_last 198
_journal_paper_doi 10.1524/zpch.1993.179.Part_1_2.187
_journal_volume 179
_journal_year 1993
_chemical_formula_sum 'Al0.384 D2.759 Mn1.616 Zr'
_space_group_IT_number 194
_symmetry_space_group_name_Hall '-P 6c 2c'
_symmetry_space_group_name_H-M 'P 63/m m c'
_cell_angle_alpha 90
_cell_angle_beta 90
_cell_angle_gamma 120
_cell_length_a 5.399
_cell_length_b 5.399
_cell_length_c 8.828
_cell_formula_units_Z 4
_cell_volume 222.854
_database_code_amcsd 0016540
_exptl_crystal_density_diffrn 5.839
_cod_duplicate_entry 1008652
_cod_original_formula_sum 'Zr (Mn1.616 Al.384) D2.759'
_cod_database_code 9016274
_amcsd_formula_title 'Al0.384 D2.76 Mn1.616 Zr'

loop_
_space_group_symop_operation_xyz
x,y,z
-x,-x+y,1/2+z
x,x-y,1/2-z
-x+y,-x,1/2-z
x-y,x,1/2+z
-y,-x,z
y,x,-z
y,-x+y,-z
-y,x-y,z
x-y,-y,1/2+z
-x+y,y,1/2-z
x,y,1/2-z
-x,-y,1/2+z
x,x-y,z
-x,-x+y,-z
x-y,x,-z
-x+y,-x,z
y,x,1/2+z
-y,-x,1/2-z
-y,x-y,1/2-z
y,-x+y,1/2+z
-x+y,y,z
x-y,-y,-z
-x,-y,-z

loop_
_atom_site_label
_atom_site_fract_x
_atom_site_fract_y
_atom_site_fract_z
_atom_site_occupancy
Zr1 0.33333 0.66667 0.43700 1.00000
Mn1 0.00000 0.00000 0.00000 0.82000
Al1 0.00000 0.00000 0.00000 0.18000
Mn2 0.84700 0.69400 0.25000 0.80400
Al2 0.84700 0.69400 0.25000 0.19600
D1 0.05100 0.34000 0.57700 0.24500
D2 0.46700 0.93400 0.62500 0.23300
D3 0.44700 0.89400 0.25000 0.32000
D4 0.19600 0.39200 0.25000 0.07300

loop_
_cod_related_entry_id
_cod_related_entry_database
_cod_related_entry_code
1 AMCSD 0016540
